data_4129404
loop_
_publ_author_name
'Breitler, Simon'
'Carreira, Erick M.'

_publ_section_title
;
 Formaldehyde N,N-dialkylhydrazones as neutral formyl anion equivalents in
 iridium-catalyzed asymmetric allylic substitution.
;
_journal_issue 16
_journal_name_full 'Journal of the American Chemical Society'
_journal_page_first 5296
_journal_page_last 5299
_journal_paper_doi 10.1021/jacs.5b01951
_journal_volume 137
_journal_year 2015
_chemical_absolute_configuration syn
_chemical_formula_moiety 'C13 H14 F3 N O'
_chemical_formula_sum 'C13 H14 F3 N O'
_chemical_formula_weight 257.25
_chemical_name_systematic 2,2,2-trifluoro-N-((2R,3R)-3-phenylpent-4-en-2-yl)acetamide
_space_group_crystal_system orthorhombic
_space_group_IT_number 19
_space_group_name_Hall 'P 2ac 2ab'
_space_group_name_H-M_alt 'P 21 21 21'
_atom_sites_solution_hydrogens mixed
_atom_sites_solution_primary direct
_audit_creation_date 2015-01-15
_audit_creation_method
;
Olex2 1.2
(compiled 2015.01.12 svn.r3133 for OlexSys, GUI svn.r4987)
;
_cell_angle_alpha 90
_cell_angle_beta 90
_cell_angle_gamma 90
_cell_formula_units_Z 4
_cell_length_a 5.0858(5)
_cell_length_b 8.4697(9)
_cell_length_c 29.590(3)
_cell_measurement_reflns_used 7688
_cell_measurement_temperature 100.0(2)
_cell_measurement_theta_max 27.43
_cell_measurement_theta_min 2.75
_cell_volume 1274.6(2)
_computing_cell_refinement 'Bruker SAINT'
_computing_data_collection 'Bruker APEX2'
_computing_data_reduction 'Bruker SAINT'
_computing_molecular_graphics 'Olex2 (Dolomanov et al., 2009)'
_computing_publication_material 'Olex2 (Dolomanov et al., 2009)'
_computing_structure_refinement 'XL (Sheldrick, 2008)'
_computing_structure_solution 'XS (Sheldrick, 2008)'
_diffrn_ambient_temperature 100.0(2)
_diffrn_detector 'Bruker APEX2 area detector'
_diffrn_detector_area_resol_mean 8.33
_diffrn_detector_type 'CCD area detector'
_diffrn_measured_fraction_theta_full 0.999
_diffrn_measured_fraction_theta_max 0.998
_diffrn_measurement_device 'kappa-stage diffractometer'
_diffrn_measurement_device_type 'Bruker Kappa Apex2 Duo'
_diffrn_measurement_method '\w and \f scans'
_diffrn_radiation_monochromator 'focusing graphite'
_diffrn_radiation_probe x-ray
_diffrn_radiation_type MoK\a
_diffrn_radiation_wavelength 0.71073
_diffrn_reflns_av_R_equivalents 0.0314
_diffrn_reflns_av_unetI/netI 0.0200
_diffrn_reflns_Laue_measured_fraction_full 0.999
_diffrn_reflns_Laue_measured_fraction_max 0.998
_diffrn_reflns_limit_h_max 6
_diffrn_reflns_limit_h_min -5
_diffrn_reflns_limit_k_max 11
_diffrn_reflns_limit_k_min -11
_diffrn_reflns_limit_l_max 36
_diffrn_reflns_limit_l_min -38
_diffrn_reflns_number 21390
_diffrn_reflns_point_group_measured_fraction_full 0.999
_diffrn_reflns_point_group_measured_fraction_max 0.997
_diffrn_reflns_theta_full 25.242
_diffrn_reflns_theta_max 27.577
_diffrn_reflns_theta_min 2.501
_diffrn_source 'sealed tube'
_diffrn_standards_number 0
_exptl_absorpt_coefficient_mu 0.114
_exptl_absorpt_correction_T_max 0.7456
_exptl_absorpt_correction_T_min 0.6554
_exptl_absorpt_correction_type multi-scan
_exptl_absorpt_process_details
;
SADABS-2012/1 (Bruker,2012) was used for absorption correction.
wR2(int) was 0.0520 before and 0.0463 after correction.
The Ratio of minimum to maximum transmission is 0.8790.
The \l/2 correction factor is 0.0015.
;
_exptl_crystal_colour 'clear colourless'
_exptl_crystal_colour_lustre clear
_exptl_crystal_colour_primary colourless
_exptl_crystal_density_diffrn 1.341
_exptl_crystal_description plate
_exptl_crystal_F_000 536
_exptl_crystal_size_max 0.28
_exptl_crystal_size_mid 0.14
_exptl_crystal_size_min 0.04
_refine_diff_density_max 0.272
_refine_diff_density_min -0.188
_refine_diff_density_rms 0.037
_refine_ls_abs_structure_details
;
 Flack x determined using 1050 quotients [(I+)-(I-)]/[(I+)+(I-)]
 (Parsons, Flack and Wagner, Acta Cryst. B69 (2013) 249-259).
;
_refine_ls_abs_structure_Flack 0.2(2)
_refine_ls_extinction_method none
_refine_ls_goodness_of_fit_ref 1.067
_refine_ls_hydrogen_treatment mixed
_refine_ls_matrix_type full
_refine_ls_number_parameters 224
_refine_ls_number_reflns 2945
_refine_ls_number_restraints 372
_refine_ls_restrained_S_all 1.384
_refine_ls_R_factor_all 0.0413
_refine_ls_R_factor_gt 0.0364
_refine_ls_shift/su_max 0.001
_refine_ls_shift/su_mean 0.000
_refine_ls_structure_factor_coef Fsqd
_refine_ls_weighting_details 'w=1/[\s^2^(Fo^2^)+(0.0419P)^2^+0.3681P] where P=(Fo^2^+2Fc^2^)/3'
_refine_ls_weighting_scheme calc
_refine_ls_wR_factor_gt 0.0880
_refine_ls_wR_factor_ref 0.0911
_reflns_Friedel_coverage 0.679
_reflns_Friedel_fraction_full 0.999
_reflns_Friedel_fraction_max 0.997
_reflns_number_gt 2721
_reflns_number_total 2945
_reflns_threshold_expression 'I > 2\s(I)'
_cod_data_source_file ja5b01951_si_004.cif
_cod_data_source_block mo_ca020115_1_1_0m
_cod_database_code 4129404
_shelxl_version_number 2014/6
_shelx_space_group_comment
;
The symmetry employed for this shelxl refinement is uniquely defined
by the following loop, which should always be used as a source of
symmetry information in preference to the above space-group names.
They are only intended as comments.
;
_olex2_refinement_description
;
1. Fixed Uiso
 At 1.2 times of:
  All C(H) groups, All C(H,H) groups, All N(H) groups
 At 1.5 times of:
  All C(H,H,H) groups
2. Restrained distances
 N1-H1
 0.91 with sigma of 0.02
 F1-F2 \\sim F2-F3 \\sim F1-F3 \\sim F1B-F2B \\sim F2B-F3B \\sim F1B-F3B \\sim
F1A-F2A \\sim F1A-F3A \\sim F2A-
 F3A
 with sigma of 0.01
 F3B-C8 \\sim F2-C8 \\sim F1A-C8 \\sim F2B-C8 \\sim F1-C8 \\sim F3A-C8 \\sim
F1B-C8 \\sim F3-C8 \\sim F2A-C8
 with sigma of 0.01
3. Rigid bond restraints
 All non-hydrogen atoms
 with sigma for 1-2 distances of 0.01 and sigma for 1-3 distances of 0.01
4. Uiso/Uaniso restraints and constraints
Uanis(F1) \\sim Ueq, Uanis(F2) \\sim Ueq, Uanis(F3) \\sim Ueq, Uanis(F3A) \\sim
Ueq, Uanis(F2A) \\sim Ueq, Uanis(F1A) \\sim Ueq, Uanis(F1B) \\sim Ueq,
Uanis(F2B) \\sim Ueq, Uanis(F3B) \\sim Ueq: with sigma of 0.01 and sigma for
terminal atoms of 0.01
5. Rigid body (RIGU) restrains
 All non-hydrogen atoms
 with sigma for 1-2 distances of 0.004 and sigma for 1-3 distances of 0.004
6. Others
 1*[Sof(F1)+Sof(F2)+Sof(F3)]+1*[Sof(F1B)+Sof(F2B)+Sof(F3B)]+1*[Sof(F3A)+
 Sof(F2A)+Sof(F1A)]=1 with esd of 0.0001
 Sof(F1)=Sof(F2)=Sof(F3)=FVAR(1)
 Sof(F1B)=Sof(F2B)=Sof(F3B)=FVAR(2)
 Sof(F3A)=Sof(F2A)=Sof(F1A)=FVAR(3)
7.a Ternary CH refined with riding coordinates:
 C5(H5), C6(H6)
7.b Aromatic/amide H refined with riding coordinates:
 C1(H1A), C2(H2), C3(H3), C10(H10), C12(H12), C13(H13)
7.c X=CH2 refined with riding coordinates:
 C11(H11A,H11B)
7.d Idealised Me refined as rotating group:
 C9(H9A,H9B,H9C)
;
_olex2_date_sample_data_collection 2015-01-13
_olex2_date_sample_submission 2015-01-05
_olex2_submission_original_sample_id ca020115_1_1
_olex2_submission_special_instructions 'No special instructions were received'

loop_
_space_group_symop_operation_xyz
'x, y, z'
'x+1/2, -y+1/2, -z'
'-x, y+1/2, -z+1/2'
'-x+1/2, -y, z+1/2'

loop_
_atom_site_label
_atom_site_type_symbol
_atom_site_fract_x
_atom_site_fract_y
_atom_site_fract_z
_atom_site_U_iso_or_equiv
_atom_site_adp_type
_atom_site_occupancy
_atom_site_site_symmetry_order
_atom_site_calc_flag
_atom_site_refinement_flags_posn
_atom_site_refinement_flags_adp
_atom_site_refinement_flags_occupancy
_atom_site_disorder_assembly
_atom_site_disorder_group
F1 F 0.1355(10) 0.1594(9) 0.74046(18) 0.0655(17) Uani 0.484(4) 1 d D U P A 1
F2 F 0.5346(10) 0.1164(7) 0.7227(3) 0.0293(11) Uani 0.484(4) 1 d D U P A 1
F3 F 0.2607(16) -0.0697(7) 0.71700(18) 0.076(2) Uani 0.484(4) 1 d D U P A 1
O1 O 0.6129(3) -0.00359(19) 0.80456(5) 0.0287(4) Uani 1 1 d . U . . .
N1 N 0.1728(3) -0.03961(19) 0.81422(5) 0.0174(3) Uani 1 1 d D U . . .
H1 H 0.011(4) -0.029(3) 0.8026(7) 0.021 Uiso 1 1 d DR . . . .
C1 C 0.1159(4) -0.0227(3) 1.03549(6) 0.0247(4) Uani 1 1 d . U . . .
H1A H 0.1201 -0.0377 1.0673 0.030 Uiso 1 1 calc R . . . .
C2 C 0.3021(4) -0.0941(3) 1.00834(7) 0.0258(4) Uani 1 1 d . U . . .
H2 H 0.4345 -0.1584 1.0215 0.031 Uiso 1 1 calc R . . . .
C3 C 0.2960(4) -0.0720(2) 0.96175(6) 0.0225(4) Uani 1 1 d . U . . .
H3 H 0.4255 -0.1211 0.9434 0.027 Uiso 1 1 calc R . . . .
C4 C 0.1033(4) 0.0208(2) 0.94178(6) 0.0170(4) Uani 1 1 d . U . . .
C5 C 0.0962(4) 0.0545(2) 0.89126(6) 0.0173(4) Uani 1 1 d . U . . .
H5 H -0.0899 0.0795 0.8830 0.021 Uiso 1 1 calc R . . . .
C6 C 0.1844(4) -0.0861(2) 0.86190(6) 0.0166(4) Uani 1 1 d . U . . .
H6 H 0.3708 -0.1122 0.8696 0.020 Uiso 1 1 calc R . . . .
C7 C 0.3857(4) -0.0014(2) 0.79117(6) 0.0207(4) Uani 1 1 d . U . . .
C8 C 0.3321(4) 0.0473(3) 0.74190(7) 0.0327(5) Uani 1 1 d D U . . .
C9 C 0.0178(5) -0.2329(2) 0.86880(6) 0.0244(4) Uani 1 1 d . U . . .
H9A H -0.1660 -0.2089 0.8616 0.037 Uiso 1 1 calc GR . . . .
H9B H 0.0308 -0.2672 0.9004 0.037 Uiso 1 1 calc GR . . . .
H9C H 0.0810 -0.3173 0.8489 0.037 Uiso 1 1 calc GR . . . .
C10 C 0.2589(4) 0.1986(2) 0.88124(6) 0.0239(4) Uani 1 1 d . U . . .
H10 H 0.4404 0.1952 0.8888 0.029 Uiso 1 1 calc R . . . .
C11 C 0.1684(7) 0.3286(3) 0.86281(8) 0.0422(6) Uani 1 1 d . U . . .
H11A H -0.0120 0.3363 0.8548 0.051 Uiso 1 1 calc R . . . .
H11B H 0.2833 0.4151 0.8575 0.051 Uiso 1 1 calc R . . . .
C12 C -0.0768(4) 0.0709(3) 1.01613(6) 0.0257(4) Uani 1 1 d . U . . .
H12 H -0.2050 0.1206 1.0347 0.031 Uiso 1 1 calc R . . . .
C13 C -0.0824(4) 0.0919(2) 0.96962(6) 0.0217(4) Uani 1 1 d . U . . .
H13 H -0.2155 0.1560 0.9566 0.026 Uiso 1 1 calc R . . . .
F3A F 0.0884(9) 0.0672(11) 0.7318(2) 0.0415(17) Uani 0.381(4) 1 d D U P A 3
F2A F 0.4017(16) -0.0847(7) 0.7150(2) 0.0510(18) Uani 0.381(4) 1 d D U P A 3
F1A F 0.4834(16) 0.1571(9) 0.7283(4) 0.050(3) Uani 0.381(4) 1 d D U P A 3
F1B F 0.107(2) -0.0025(17) 0.7266(5) 0.026(3) Uani 0.134(3) 1 d D U P A 2
F2B F 0.317(4) 0.2082(9) 0.7427(5) 0.058(4) Uani 0.134(3) 1 d D U P A 2
F3B F 0.524(2) 0.011(3) 0.7153(4) 0.063(4) Uani 0.134(3) 1 d D U P A 2

loop_
_atom_site_aniso_label
_atom_site_aniso_U_11
_atom_site_aniso_U_22
_atom_site_aniso_U_33
_atom_site_aniso_U_23
_atom_site_aniso_U_13
_atom_site_aniso_U_12
F1 0.034(2) 0.120(4) 0.042(3) 0.050(3) 0.013(2) 0.037(3)
F2 0.0255(18) 0.041(3) 0.0215(17) 0.008(2) 0.0077(14) 0.0017(18)
F3 0.110(5) 0.088(4) 0.029(2) 0.006(2) -0.026(4) -0.065(4)
O1 0.0165(7) 0.0459(10) 0.0238(7) 0.0036(6) -0.0004(6) 0.0007(7)
N1 0.0143(7) 0.0239(8) 0.0139(7) -0.0007(6) -0.0016(6) 0.0018(6)
C1 0.0306(10) 0.0293(10) 0.0141(8) -0.0012(7) -0.0003(7) -0.0088(9)
C2 0.0263(10) 0.0300(10) 0.0211(9) 0.0042(8) -0.0042(8) 0.0006(9)
C3 0.0196(9) 0.0283(10) 0.0196(9) 0.0009(8) 0.0010(7) 0.0023(8)
C4 0.0180(8) 0.0180(8) 0.0149(8) -0.0020(7) -0.0008(7) -0.0016(8)
C5 0.0169(8) 0.0195(9) 0.0156(8) 0.0006(7) -0.0012(7) 0.0045(7)
C6 0.0161(8) 0.0201(8) 0.0136(8) 0.0011(7) -0.0005(7) 0.0033(7)
C7 0.0171(8) 0.0272(10) 0.0177(8) -0.0007(7) -0.0001(7) 0.0016(8)
C8 0.0228(10) 0.0544(14) 0.0208(9) 0.0093(9) -0.0002(8) -0.0060(10)
C9 0.0327(11) 0.0217(9) 0.0188(9) 0.0003(7) 0.0008(9) -0.0022(9)
C10 0.0333(12) 0.0209(9) 0.0176(9) -0.0014(7) 0.0002(8) 0.0004(8)
C11 0.0686(19) 0.0232(11) 0.0348(12) 0.0050(9) -0.0061(13) 0.0022(12)
C12 0.0267(10) 0.0299(11) 0.0205(9) -0.0079(8) 0.0049(8) -0.0027(9)
C13 0.0200(9) 0.0231(9) 0.0219(9) -0.0037(7) -0.0007(7) 0.0027(8)
F3A 0.024(2) 0.077(5) 0.024(3) 0.018(4) -0.0051(16) 0.007(3)
F2A 0.074(4) 0.061(3) 0.018(2) -0.009(2) -0.003(3) 0.013(3)
F1A 0.051(5) 0.054(4) 0.045(5) 0.027(4) 0.000(3) -0.015(4)
F1B 0.031(5) 0.037(7) 0.012(5) 0.004(5) -0.005(4) -0.003(5)
F2B 0.084(9) 0.047(5) 0.043(6) 0.015(4) -0.015(7) -0.014(5)
F3B 0.047(6) 0.105(10) 0.037(5) 0.004(7) 0.016(5) 0.002(6)

loop_
_atom_type_symbol
_atom_type_description
_atom_type_scat_dispersion_real
_atom_type_scat_dispersion_imag
_atom_type_scat_source
C C 0.0033 0.0016 'International Tables Vol C Tables 4.2.6.8 and 6.1.1.4'
H H 0.0000 0.0000 'International Tables Vol C Tables 4.2.6.8 and 6.1.1.4'
F F 0.0171 0.0103 'International Tables Vol C Tables 4.2.6.8 and 6.1.1.4'
N N 0.0061 0.0033 'International Tables Vol C Tables 4.2.6.8 and 6.1.1.4'
O O 0.0106 0.0060 'International Tables Vol C Tables 4.2.6.8 and 6.1.1.4'

loop_
_geom_angle_atom_site_label_1
_geom_angle_atom_site_label_2
_geom_angle_atom_site_label_3
_geom_angle
C6 N1 H1 115.7(14)
C7 N1 H1 122.0(14)
C7 N1 C6 122.01(16)
C2 C1 H1A 120.2
C2 C1 C12 119.68(17)
C12 C1 H1A 120.2
C1 C2 H2 119.9
C1 C2 C3 120.17(19)
C3 C2 H2 119.9
C2 C3 H3 119.6
C4 C3 C2 120.87(18)
C4 C3 H3 119.6
C3 C4 C5 122.74(17)
C3 C4 C13 118.20(16)
C13 C4 C5 118.98(17)
C4 C5 H5 107.5
C4 C5 C6 113.68(15)
C6 C5 H5 107.5
C10 C5 C4 109.44(15)
C10 C5 H5 107.5
C10 C5 C6 110.84(15)
N1 C6 C5 108.85(14)
N1 C6 H6 108.5
N1 C6 C9 109.10(15)
C5 C6 H6 108.5
C9 C6 C5 113.24(15)
C9 C6 H6 108.5
O1 C7 N1 127.20(18)
O1 C7 C8 118.61(17)
N1 C7 C8 114.18(17)
F1 C8 C7 110.0(3)
F2 C8 F1 104.4(4)
F2 C8 C7 112.9(4)
F3 C8 F1 107.9(4)
F3 C8 F2 108.5(4)
F3 C8 C7 112.7(3)
F3A C8 C7 115.3(3)
F3A C8 F2A 102.3(4)
F2A C8 C7 106.0(3)
F1A C8 C7 112.9(6)
F1A C8 F3A 114.4(5)
F1A C8 F2A 104.3(4)
F1B C8 C7 113.5(7)
F1B C8 F2B 106.4(7)
F2B C8 C7 105.1(6)
F3B C8 C7 112.4(7)
F3B C8 F1B 112.0(7)
F3B C8 F2B 106.8(7)
C6 C9 H9A 109.5
C6 C9 H9B 109.5
C6 C9 H9C 109.5
H9A C9 H9B 109.5
H9A C9 H9C 109.5
H9B C9 H9C 109.5
C5 C10 H10 117.6
C11 C10 C5 124.7(2)
C11 C10 H10 117.6
C10 C11 H11A 120.0
C10 C11 H11B 120.0
H11A C11 H11B 120.0
C1 C12 H12 120.1
C1 C12 C13 119.87(18)
C13 C12 H12 120.1
C4 C13 H13 119.4
C12 C13 C4 121.20(19)
C12 C13 H13 119.4

loop_
_geom_bond_atom_site_label_1
_geom_bond_atom_site_label_2
_geom_bond_distance
F1 C8 1.379(4)
F2 C8 1.314(5)
F3 C8 1.288(5)
O1 C7 1.221(2)
N1 H1 0.895(19)
N1 C6 1.466(2)
N1 C7 1.320(2)
C1 H1A 0.9500
C1 C2 1.381(3)
C1 C12 1.385(3)
C2 H2 0.9500
C2 C3 1.391(3)
C3 H3 0.9500
C3 C4 1.389(3)
C4 C5 1.522(2)
C4 C13 1.390(3)
C5 H5 1.0000
C5 C6 1.541(2)
C5 C10 1.504(3)
C6 H6 1.0000
C6 C9 1.518(3)
C7 C8 1.539(3)
C8 F3A 1.287(5)
C8 F2A 1.418(5)
C8 F1A 1.273(6)
C8 F1B 1.300(8)
C8 F2B 1.365(8)
C8 F3B 1.289(7)
C9 H9A 0.9800
C9 H9B 0.9800
C9 H9C 0.9800
C10 H10 0.9500
C10 C11 1.313(3)
C11 H11A 0.9500
C11 H11B 0.9500
C12 H12 0.9500
C12 C13 1.388(3)
C13 H13 0.9500

loop_
_geom_torsion_atom_site_label_1
_geom_torsion_atom_site_label_2
_geom_torsion_atom_site_label_3
_geom_torsion_atom_site_label_4
_geom_torsion
O1 C7 C8 F1 -131.1(4)
O1 C7 C8 F2 -14.9(4)
O1 C7 C8 F3 108.4(5)
O1 C7 C8 F3A -171.2(5)
O1 C7 C8 F2A 76.4(4)
O1 C7 C8 F1A -37.2(5)
O1 C7 C8 F1B 158.4(8)
O1 C7 C8 F2B -85.7(9)
O1 C7 C8 F3B 30.1(11)
N1 C7 C8 F1 50.0(4)
N1 C7 C8 F2 166.2(3)
N1 C7 C8 F3 -70.4(5)
N1 C7 C8 F3A 9.9(5)
N1 C7 C8 F2A -102.4(4)
N1 C7 C8 F1A 144.0(5)
N1 C7 C8 F1B -20.4(8)
N1 C7 C8 F2B 95.4(9)
N1 C7 C8 F3B -148.8(11)
C1 C2 C3 C4 -0.4(3)
C1 C12 C13 C4 -0.2(3)
C2 C1 C12 C13 0.2(3)
C2 C3 C4 C5 177.09(19)
C2 C3 C4 C13 0.4(3)
C3 C4 C5 C6 36.4(3)
C3 C4 C5 C10 -88.2(2)
C3 C4 C13 C12 -0.2(3)
C4 C5 C6 N1 -179.29(15)
C4 C5 C6 C9 59.2(2)
C4 C5 C10 C11 -119.7(2)
C5 C4 C13 C12 -176.95(19)
C6 N1 C7 O1 2.5(3)
C6 N1 C7 C8 -178.79(17)
C6 C5 C10 C11 114.1(2)
C7 N1 C6 C5 102.2(2)
C7 N1 C6 C9 -133.81(19)
C10 C5 C6 N1 -55.5(2)
C10 C5 C6 C9 -177.05(16)
C12 C1 C2 C3 0.0(3)
C13 C4 C5 C6 -147.00(18)
C13 C4 C5 C10 88.5(2)
